data_4312007
loop_
_publ_author_name
'Jay R. Stork'
'Marilyn M. Olmstead'
'Alan L. Balch'

_publ_section_title
;
 Effects of Pt...Pt Bonding, Anions, Solvate Molecules, and Hydrogen
 Bonding on the Self-Association of Chugaev's Cation, a Platinum Complex
 with a Chelating Carbene Ligand
;
_journal_name_full 'Inorganic Chemistry'
_journal_page_first 7508
_journal_page_last 7515
_journal_paper_doi 10.1021/ic049226j
_journal_volume 43
_journal_year 2004
_chemical_formula_moiety 'C8 H15 N6 Pt1 Cl1, O0.1'
_chemical_formula_sum 'C8 H15 Cl N6 O0.1 Pt'
_chemical_formula_weight 427.40
_chemical_name_common '[Pt(C~8~H~15~N~6~)]Cl^.^0.1H~2~O'
_chemical_name_systematic
;
  ?
;
_space_group_IT_number 15
_symmetry_cell_setting monoclinic
_symmetry_space_group_name_Hall '-C 2yc'
_symmetry_space_group_name_H-M 'C 1 2/c 1'
_atom_sites_solution_hydrogens geom
_atom_sites_solution_primary direct
_atom_sites_solution_secondary difmap
_audit_creation_method SHELXL-97
_cell_angle_alpha 90.00
_cell_angle_beta 113.7150(10)
_cell_angle_gamma 90.00
_cell_formula_units_Z 8
_cell_length_a 17.4705(14)
_cell_length_b 12.3940(10)
_cell_length_c 13.0137(10)
_cell_measurement_reflns_used 984
_cell_measurement_temperature 90(2)
_cell_measurement_theta_max 29.8
_cell_measurement_theta_min 2.3
_cell_volume 2579.9(4)
_computing_cell_refinement 'SMART 5.054 (Bruker, 2002)'
_computing_data_collection 'SMART 5.054 (Bruker, 2002)'
_computing_data_reduction 'SAINT 6.36A (Bruker, 2002)'
_computing_molecular_graphics 'SHELXTL 5.1 (Sheldrick, 1994)'
_computing_publication_material 'SHELXL-97 (Sheldrick, 1997)'
_computing_structure_refinement 'SHELXL-97 (Sheldrick, 1997)'
_computing_structure_solution 'SHELXS-97 (Sheldrick, 1990)'
_diffrn_ambient_temperature 90(2)
_diffrn_detector_area_resol_mean 8.3
_diffrn_measured_fraction_theta_full 0.992
_diffrn_measured_fraction_theta_max 0.992
_diffrn_measurement_device_type 'Bruker SMART 1000'
_diffrn_measurement_method \w
_diffrn_radiation_monochromator graphite
_diffrn_radiation_source 'normal-focus sealed tube'
_diffrn_radiation_type MoK\a
_diffrn_radiation_wavelength 0.71073
_diffrn_reflns_av_R_equivalents 0.0300
_diffrn_reflns_av_sigmaI/netI 0.0241
_diffrn_reflns_limit_h_max 24
_diffrn_reflns_limit_h_min -24
_diffrn_reflns_limit_k_max 17
_diffrn_reflns_limit_k_min -17
_diffrn_reflns_limit_l_max 18
_diffrn_reflns_limit_l_min -18
_diffrn_reflns_number 16643
_diffrn_reflns_theta_full 29.83
_diffrn_reflns_theta_max 29.83
_diffrn_reflns_theta_min 2.55
_diffrn_standards_number 0
_exptl_absorpt_coefficient_mu 11.070
_exptl_absorpt_correction_T_max 0.6658
_exptl_absorpt_correction_T_min 0.2046
_exptl_absorpt_correction_type multi-scan
_exptl_absorpt_process_details 'SADABS 2.05 (Sheldrick, 2002)'
_exptl_crystal_colour red/green_dichroic
_exptl_crystal_density_diffrn 2.201
_exptl_crystal_density_method 'not measured'
_exptl_crystal_description needle
_exptl_crystal_F_000 1606
_exptl_crystal_size_max 0.21
_exptl_crystal_size_mid 0.06
_exptl_crystal_size_min 0.04
_refine_diff_density_max 0.708
_refine_diff_density_min -0.746
_refine_diff_density_rms 0.126
_refine_ls_extinction_method none
_refine_ls_goodness_of_fit_ref 1.051
_refine_ls_hydrogen_treatment constr
_refine_ls_matrix_type full
_refine_ls_number_parameters 158
_refine_ls_number_reflns 3673
_refine_ls_number_restraints 0
_refine_ls_restrained_S_all 1.051
_refine_ls_R_factor_all 0.0246
_refine_ls_R_factor_gt 0.0165
_refine_ls_shift/su_max 0.013
_refine_ls_shift/su_mean 0.002
_refine_ls_structure_factor_coef Fsqd
_refine_ls_weighting_details 'calc w=1/[\s^2^(Fo^2^)+(0.0139P)^2^+4.1181P] where P=(Fo^2^+2Fc^2^)/3'
_refine_ls_weighting_scheme calc
_refine_ls_wR_factor_gt 0.0351
_refine_ls_wR_factor_ref 0.0375
_reflns_number_gt 3159
_reflns_number_total 3673
_reflns_threshold_expression I>2\s(I)
_cod_data_source_file ic049226jsi20040920_110301_4.cif
_cod_data_source_block jrs141
_cod_original_sg_symbol_H-M 'C 2/c'
_cod_original_formula_sum 'C8 H15 Cl N6 O0.10 Pt'
_cod_database_code 4312007

loop_
_symmetry_equiv_pos_as_xyz
'x, y, z'
'-x, y, -z+1/2'
'x+1/2, y+1/2, z'
'-x+1/2, y+1/2, -z+1/2'
'-x, -y, -z'
'x, -y, z-1/2'
'-x+1/2, -y+1/2, -z'
'x+1/2, -y+1/2, z-1/2'

loop_
_atom_site_label
_atom_site_type_symbol
_atom_site_fract_x
_atom_site_fract_y
_atom_site_fract_z
_atom_site_U_iso_or_equiv
_atom_site_adp_type
_atom_site_occupancy
_atom_site_symmetry_multiplicity
_atom_site_calc_flag
_atom_site_refinement_flags
_atom_site_disorder_assembly
_atom_site_disorder_group
Pt1 Pt 0.494520(6) 0.545857(8) 0.118598(8) 0.01155(3) Uani 1 1 d . . .
C1 C 0.74749(17) 0.4226(2) 0.3105(3) 0.0212(6) Uani 1 1 d . . .
H1A H 0.7786 0.4704 0.2811 0.032 Uiso 1 1 calc R . .
H1B H 0.7661 0.3480 0.3104 0.032 Uiso 1 1 calc R . .
H1C H 0.7577 0.4441 0.3874 0.032 Uiso 1 1 calc R . .
C2 C 0.61784(16) 0.5233(2) 0.2058(2) 0.0133(5) Uani 1 1 d . . .
C3 C 0.53887(16) 0.6993(2) 0.1410(2) 0.0133(5) Uani 1 1 d . . .
C4 C 0.52528(18) 0.8962(2) 0.1255(2) 0.0182(6) Uani 1 1 d . . .
H4A H 0.5501 0.9094 0.2066 0.027 Uiso 1 1 calc R . .
H4B H 0.4811 0.9493 0.0887 0.027 Uiso 1 1 calc R . .
H4C H 0.5685 0.9026 0.0958 0.027 Uiso 1 1 calc R . .
C5 C 0.37465(17) 0.5858(2) 0.0366(2) 0.0148(5) Uani 1 1 d . . .
C6 C 0.21694(17) 0.6248(3) -0.0665(3) 0.0233(6) Uani 1 1 d . . .
H6A H 0.2080 0.6817 -0.1224 0.035 Uiso 1 1 calc R . .
H6B H 0.1948 0.6482 -0.0119 0.035 Uiso 1 1 calc R . .
H6C H 0.1880 0.5590 -0.1041 0.035 Uiso 1 1 calc R . .
C7 C 0.46315(17) 0.3895(2) 0.1108(2) 0.0155(5) Uani 1 1 d . . .
C8 C 0.4226(2) 0.1891(2) 0.1034(3) 0.0242(6) Uani 1 1 d . . .
H8A H 0.4033 0.1726 0.1627 0.036 Uiso 1 1 calc R . .
H8B H 0.4718 0.1450 0.1140 0.036 Uiso 1 1 calc R . .
H8C H 0.3779 0.1729 0.0301 0.036 Uiso 1 1 calc R . .
N1 N 0.65865(14) 0.43060(18) 0.2403(2) 0.0150(5) Uani 1 1 d . . .
H1 H 0.6300 0.3703 0.2193 0.018 Uiso 1 1 calc R . .
N2 N 0.66031(14) 0.61538(18) 0.23401(19) 0.0152(5) Uani 1 1 d . . .
H2 H 0.7145 0.6141 0.2745 0.018 Uiso 1 1 calc R . .
N3 N 0.61890(13) 0.71519(19) 0.19928(19) 0.0147(4) Uani 1 1 d . . .
N4 N 0.48978(14) 0.78802(18) 0.10365(19) 0.0158(5) Uani 1 1 d . . .
H4 H 0.4356 0.7800 0.0656 0.019 Uiso 1 1 calc R . .
N5 N 0.30467(14) 0.60335(19) -0.00978(19) 0.0157(5) Uani 1 1 d . . .
N6 N 0.44406(14) 0.3008(2) 0.1083(2) 0.0166(5) Uani 1 1 d . . .
Cl1 Cl 0.85706(4) 0.67865(5) 0.33805(6) 0.01789(13) Uani 1 1 d . . .
O1 O 0.2416(12) 0.1552(18) 0.0697(17) 0.023(4) Uani 0.10 1 d P . .

loop_
_atom_site_aniso_label
_atom_site_aniso_U_11
_atom_site_aniso_U_22
_atom_site_aniso_U_33
_atom_site_aniso_U_23
_atom_site_aniso_U_13
_atom_site_aniso_U_12
Pt1 0.00940(5) 0.01263(5) 0.01194(5) -0.00018(4) 0.00359(3) -0.00008(4)
C1 0.0126(12) 0.0189(14) 0.0256(15) -0.0027(12) 0.0010(11) 0.0040(10)
C2 0.0114(11) 0.0185(13) 0.0110(11) -0.0011(10) 0.0054(9) -0.0002(10)
C3 0.0139(12) 0.0151(12) 0.0128(12) 0.0002(10) 0.0073(10) 0.0003(10)
C4 0.0181(13) 0.0139(13) 0.0210(14) 0.0006(11) 0.0063(11) 0.0002(10)
C5 0.0169(13) 0.0146(12) 0.0138(12) -0.0006(10) 0.0072(10) -0.0019(10)
C6 0.0126(12) 0.0309(17) 0.0229(15) 0.0068(13) 0.0035(11) 0.0044(12)
C7 0.0129(11) 0.0210(14) 0.0112(12) -0.0001(10) 0.0034(10) 0.0024(10)
C8 0.0280(16) 0.0154(14) 0.0292(16) -0.0046(12) 0.0116(13) -0.0068(12)
N1 0.0118(10) 0.0130(11) 0.0186(11) -0.0014(9) 0.0044(9) 0.0009(8)
N2 0.0098(10) 0.0137(11) 0.0191(11) 0.0012(9) 0.0026(9) 0.0020(8)
N3 0.0125(10) 0.0151(11) 0.0154(11) 0.0002(9) 0.0044(9) 0.0015(9)
N4 0.0128(10) 0.0117(10) 0.0194(12) -0.0006(9) 0.0030(9) -0.0002(8)
N5 0.0146(11) 0.0171(11) 0.0150(11) 0.0014(9) 0.0055(9) -0.0004(9)
N6 0.0163(11) 0.0184(12) 0.0162(11) -0.0013(9) 0.0078(9) -0.0004(9)
Cl1 0.0134(3) 0.0176(3) 0.0199(3) 0.0006(3) 0.0038(2) -0.0014(2)
O1 0.019(10) 0.029(12) 0.022(11) 0.006(9) 0.009(8) -0.004(9)

loop_
_atom_type_symbol
_atom_type_description
_atom_type_scat_dispersion_real
_atom_type_scat_dispersion_imag
_atom_type_scat_source
C C 0.0033 0.0016 'International Tables Vol C Tables 4.2.6.8 and 6.1.1.4'
H H 0.0000 0.0000 'International Tables Vol C Tables 4.2.6.8 and 6.1.1.4'
N N 0.0061 0.0033 'International Tables Vol C Tables 4.2.6.8 and 6.1.1.4'
Cl Cl 0.1484 0.1585 'International Tables Vol C Tables 4.2.6.8 and 6.1.1.4'
Pt Pt -1.7033 8.3905 'International Tables Vol C Tables 4.2.6.8 and 6.1.1.4'
O O 0.0106 0.0060 'International Tables Vol C Tables 4.2.6.8 and 6.1.1.4'

loop_
_geom_angle_atom_site_label_1
_geom_angle_atom_site_label_2
_geom_angle_atom_site_label_3
_geom_angle
_geom_angle_site_symmetry_1
_geom_angle_site_symmetry_3
_geom_angle_publ_flag
C5 Pt1 C7 90.34(11) . . ?
C5 Pt1 C2 173.53(11) . . ?
C7 Pt1 C2 95.92(11) . . ?
C5 Pt1 C3 95.87(11) . . ?
C7 Pt1 C3 173.44(10) . . ?
C2 Pt1 C3 77.81(11) . . ?
C5 Pt1 Pt1 99.39(8) . 2_655 ?
C7 Pt1 Pt1 87.36(8) . 2_655 ?
C2 Pt1 Pt1 79.35(7) . 2_655 ?
C3 Pt1 Pt1 89.53(7) . 2_655 ?
C5 Pt1 Pt1 91.60(8) . 5_665 ?
C7 Pt1 Pt1 75.07(8) . 5_665 ?
C2 Pt1 Pt1 91.58(7) . 5_665 ?
C3 Pt1 Pt1 106.78(7) . 5_665 ?
Pt1 Pt1 Pt1 159.359(4) 2_655 5_665 ?
N1 C1 H1A 109.5 . . ?
N1 C1 H1B 109.5 . . ?
H1A C1 H1B 109.5 . . ?
N1 C1 H1C 109.5 . . ?
H1A C1 H1C 109.5 . . ?
H1B C1 H1C 109.5 . . ?
N1 C2 N2 118.9(2) . . ?
N1 C2 Pt1 128.1(2) . . ?
N2 C2 Pt1 112.87(19) . . ?
N3 C3 N4 117.3(2) . . ?
N3 C3 Pt1 118.71(19) . . ?
N4 C3 Pt1 123.87(19) . . ?
N4 C4 H4A 109.5 . . ?
N4 C4 H4B 109.5 . . ?
H4A C4 H4B 109.5 . . ?
N4 C4 H4C 109.5 . . ?
H4A C4 H4C 109.5 . . ?
H4B C4 H4C 109.5 . . ?
N5 C5 Pt1 176.4(3) . . ?
N5 C6 H6A 109.5 . . ?
N5 C6 H6B 109.5 . . ?
H6A C6 H6B 109.5 . . ?
N5 C6 H6C 109.5 . . ?
H6A C6 H6C 109.5 . . ?
H6B C6 H6C 109.5 . . ?
N6 C7 Pt1 178.0(3) . . ?
N6 C8 H8A 109.5 . . ?
N6 C8 H8B 109.5 . . ?
H8A C8 H8B 109.5 . . ?
N6 C8 H8C 109.5 . . ?
H8A C8 H8C 109.5 . . ?
H8B C8 H8C 109.5 . . ?
C2 N1 C1 124.2(2) . . ?
C2 N1 H1 117.9 . . ?
C1 N1 H1 117.9 . . ?
C2 N2 N3 120.4(2) . . ?
C2 N2 H2 119.8 . . ?
N3 N2 H2 119.8 . . ?
C3 N3 N2 110.1(2) . . ?
C3 N4 C4 121.1(2) . . ?
C3 N4 H4 119.4 . . ?
C4 N4 H4 119.4 . . ?
C5 N5 C6 179.2(3) . . ?
C7 N6 C8 177.8(3) . . ?

loop_
_geom_bond_atom_site_label_1
_geom_bond_atom_site_label_2
_geom_bond_distance
_geom_bond_site_symmetry_2
_geom_bond_publ_flag
Pt1 C5 1.993(3) . ?
Pt1 C7 2.005(3) . ?
Pt1 C2 2.010(3) . ?
Pt1 C3 2.030(3) . ?
Pt1 Pt1 3.3476(3) 2_655 ?
Pt1 Pt1 3.3664(3) 5_665 ?
C1 N1 1.454(3) . ?
C1 H1A 0.9800 . ?
C1 H1B 0.9800 . ?
C1 H1C 0.9800 . ?
C2 N1 1.331(3) . ?
C2 N2 1.330(3) . ?
C3 N3 1.310(3) . ?
C3 N4 1.358(3) . ?
C4 N4 1.456(3) . ?
C4 H4A 0.9800 . ?
C4 H4B 0.9800 . ?
C4 H4C 0.9800 . ?
C5 N5 1.146(3) . ?
C6 N5 1.433(3) . ?
C6 H6A 0.9800 . ?
C6 H6B 0.9800 . ?
C6 H6C 0.9800 . ?
C7 N6 1.146(4) . ?
C8 N6 1.429(4) . ?
C8 H8A 0.9800 . ?
C8 H8B 0.9800 . ?
C8 H8C 0.9800 . ?
N1 H1 0.8800 . ?
N2 N3 1.412(3) . ?
N2 H2 0.8800 . ?
N4 H4 0.8800 . ?

loop_
_geom_hbond_atom_site_label_D
_geom_hbond_atom_site_label_H
_geom_hbond_atom_site_label_A
_geom_hbond_distance_DH
_geom_hbond_distance_HA
_geom_hbond_distance_DA
_geom_hbond_angle_DHA
_geom_hbond_site_symmetry_A
N1 H1 Cl1 0.88 2.53 3.262(2) 141.6 4_645
N2 H2 Cl1 0.88 2.42 3.243(2) 155.5 .
N4 H4 Cl1 0.88 2.77 3.324(2) 122.7 8_465

loop_
_geom_torsion_atom_site_label_1
_geom_torsion_atom_site_label_2
_geom_torsion_atom_site_label_3
_geom_torsion_atom_site_label_4
_geom_torsion
_geom_torsion_site_symmetry_1
_geom_torsion_site_symmetry_2
_geom_torsion_site_symmetry_3
_geom_torsion_site_symmetry_4
_geom_torsion_publ_flag
C5 Pt1 C2 N1 166.8(8) . . . . ?
C7 Pt1 C2 N1 1.4(3) . . . . ?
C3 Pt1 C2 N1 179.4(3) . . . . ?
Pt1 Pt1 C2 N1 87.5(2) 2_655 . . . ?
Pt1 Pt1 C2 N1 -73.8(2) 5_665 . . . ?
C5 Pt1 C2 N2 -10.3(10) . . . . ?
C7 Pt1 C2 N2 -175.8(2) . . . . ?
C3 Pt1 C2 N2 2.23(19) . . . . ?
Pt1 Pt1 C2 N2 -89.61(19) 2_655 . . . ?
Pt1 Pt1 C2 N2 109.06(19) 5_665 . . . ?
C5 Pt1 C3 N3 176.4(2) . . . . ?
C7 Pt1 C3 N3 15.3(10) . . . . ?
C2 Pt1 C3 N3 -2.2(2) . . . . ?
Pt1 Pt1 C3 N3 77.0(2) 2_655 . . . ?
Pt1 Pt1 C3 N3 -90.1(2) 5_665 . . . ?
C5 Pt1 C3 N4 -0.2(2) . . . . ?
C7 Pt1 C3 N4 -161.3(8) . . . . ?
C2 Pt1 C3 N4 -178.8(2) . . . . ?
Pt1 Pt1 C3 N4 -99.6(2) 2_655 . . . ?
Pt1 Pt1 C3 N4 93.2(2) 5_665 . . . ?
C7 Pt1 C5 N5 11(4) . . . . ?
C2 Pt1 C5 N5 -155(4) . . . . ?
C3 Pt1 C5 N5 -167(4) . . . . ?
Pt1 Pt1 C5 N5 -77(4) 2_655 . . . ?
Pt1 Pt1 C5 N5 86(4) 5_665 . . . ?
C5 Pt1 C7 N6 -66(8) . . . . ?
C2 Pt1 C7 N6 112(8) . . . . ?
C3 Pt1 C7 N6 95(8) . . . . ?
Pt1 Pt1 C7 N6 33(8) 2_655 . . . ?
Pt1 Pt1 C7 N6 -158(8) 5_665 . . . ?
N2 C2 N1 C1 1.8(4) . . . . ?
Pt1 C2 N1 C1 -175.1(2) . . . . ?
N1 C2 N2 N3 -179.7(2) . . . . ?
Pt1 C2 N2 N3 -2.3(3) . . . . ?
N4 C3 N3 N2 178.4(2) . . . . ?
Pt1 C3 N3 N2 1.6(3) . . . . ?
C2 N2 N3 C3 0.5(3) . . . . ?
N3 C3 N4 C4 1.4(4) . . . . ?
Pt1 C3 N4 C4 178.09(19) . . . . ?
Pt1 C5 N5 C6 53(26) . . . . ?
Pt1 C7 N6 C8 -166(5) . . . . ?
Pt1 Pt1 Pt1 Pt1 33.37(3) . 5_665 6_565 2_654 ?
Pt1 Pt1 Pt1 Pt1 180.0 6_565 5_665 . 2_655 ?
